data_1572840
loop_
_publ_author_name
'Balayan, Kajal'
'Sharma, Himanshu'
'Vanka, Kumar'
'Gonnade, Rajesh G.'
'Sen, Sakya S.'

_publ_section_title
;
 Uncovering diverse reactivity of NHCs with diazoalkane: C-H activation,
 C[double bond, length as m-dash]C bond formation, and access to
 N-heterocyclic methylenehydrazine.
;
_journal_issue 44
_journal_name_full 'Chemical science'
_journal_page_first 18387
_journal_page_last 18394
_journal_paper_doi 10.1039/d4sc05740f
_journal_volume 15
_journal_year 2024
_chemical_formula_moiety 'C31 H48 N4 Si'
_chemical_formula_sum 'C31 H48 N4 Si'
_chemical_formula_weight 504.82
_space_group_crystal_system triclinic
_space_group_IT_number 2
_space_group_name_Hall '-P 1'
_space_group_name_H-M_alt 'P -1'
_atom_sites_solution_hydrogens geom
_atom_sites_solution_primary direct
_atom_sites_solution_secondary 'Difference Fourier'
_audit_creation_method SHELXL-2018/3
_audit_update_record
;
2024-04-10 deposited with the CCDC.	2024-10-07 downloaded from the CCDC.
;
_cell_angle_alpha 86.625(9)
_cell_angle_beta 85.739(10)
_cell_angle_gamma 72.015(11)
_cell_formula_units_Z 2
_cell_length_a 8.281(4)
_cell_length_b 10.126(5)
_cell_length_c 19.388(8)
_cell_measurement_reflns_used 9785
_cell_measurement_temperature 100(2)
_cell_measurement_theta_max 28.33
_cell_measurement_theta_min 2.33
_cell_volume 1540.9(12)
_computing_cell_refinement 'SAINT (Bruker, 2016)'
_computing_data_collection 'APEX3 (Bruker, 2016)'
_computing_data_reduction 'SAINT (Bruker, 2016)'
_computing_molecular_graphics 'Bruker SHELXTL, Mercury 2020.20'
_computing_publication_material 'Bruker SHELXTL'
_computing_structure_refinement 'SHELXL-2018/3 (Sheldrick, 2018)'
_computing_structure_solution 'SHELXT 2014/5 (Sheldrick, 2014)'
_diffrn_ambient_temperature 100(2)
_diffrn_detector 'Photon II CPAD Area Detector'
_diffrn_detector_area_resol_mean 7.39
_diffrn_measured_fraction_theta_full 0.999
_diffrn_measured_fraction_theta_max 0.999
_diffrn_measurement_device '\k-geometry diffractometer'
_diffrn_measurement_device_type 'Bruker D8 VENTURE Kappa Duo PHOTON II CPAD'
_diffrn_measurement_method '\f and \w scans'
_diffrn_radiation_monochromator 'multilayer mirrors'
_diffrn_radiation_type MoK\a
_diffrn_radiation_wavelength 0.71073
_diffrn_reflns_av_R_equivalents 0.108
_diffrn_reflns_av_unetI/netI 0.0449
_diffrn_reflns_Laue_measured_fraction_full 0.999
_diffrn_reflns_Laue_measured_fraction_max 0.999
_diffrn_reflns_limit_h_max 10
_diffrn_reflns_limit_h_min -10
_diffrn_reflns_limit_k_max 12
_diffrn_reflns_limit_k_min -12
_diffrn_reflns_limit_l_max 23
_diffrn_reflns_limit_l_min 0
_diffrn_reflns_number 6079
_diffrn_reflns_point_group_measured_fraction_full 0.999
_diffrn_reflns_point_group_measured_fraction_max 0.999
_diffrn_reflns_theta_full 25.242
_diffrn_reflns_theta_max 25.999
_diffrn_reflns_theta_min 2.108
_diffrn_source 'micro-focus sealed tube'
_diffrn_source_type 'Incoatech I\mS HB'
_exptl_absorpt_coefficient_mu 0.101
_exptl_absorpt_correction_T_max 0.152475
_exptl_absorpt_correction_T_min 0.081178
_exptl_absorpt_correction_type multi-scan
_exptl_absorpt_process_details
;
 SADABS 2016/2: Krause, L., Herbst-Irmer, R., Sheldrick G.M. & Stalke D.,
 J. Appl. Cryst. 48 (2015) 3-10
;
_exptl_crystal_colour yellow
_exptl_crystal_density_diffrn 1.088
_exptl_crystal_description block
_exptl_crystal_F_000 552
_exptl_crystal_size_max 0.360
_exptl_crystal_size_mid 0.240
_exptl_crystal_size_min 0.220
_refine_diff_density_max 0.480
_refine_diff_density_min -0.403
_refine_diff_density_rms 0.070
_refine_ls_extinction_coef 0.0055(18)
_refine_ls_extinction_expression Fc^*^=kFc[1+0.001xFc^2^\l^3^/sin(2\q)]^-1/4^
_refine_ls_extinction_method 'SHELXL-2018/3 (Sheldrick 2018)'
_refine_ls_goodness_of_fit_ref 1.121
_refine_ls_hydrogen_treatment constr
_refine_ls_matrix_type full
_refine_ls_number_parameters 338
_refine_ls_number_reflns 6079
_refine_ls_number_restraints 0
_refine_ls_restrained_S_all 1.121
_refine_ls_R_factor_all 0.0842
_refine_ls_R_factor_gt 0.0713
_refine_ls_shift/su_max 0.000
_refine_ls_shift/su_mean 0.000
_refine_ls_structure_factor_coef Fsqd
_refine_ls_weighting_details 'w=1/[\s^2^(Fo^2^)+(0.0416P)^2^+2.5847P] where P=(Fo^2^+2Fc^2^)/3'
_refine_ls_weighting_scheme calc
_refine_ls_wR_factor_gt 0.1624
_refine_ls_wR_factor_ref 0.1726
_reflns_Friedel_coverage 0.000
_reflns_number_gt 5454
_reflns_number_total 6079
_reflns_threshold_expression 'I > 2\s(I)'
_cod_data_source_file d4sc05740f2.cif
_cod_data_source_block mo_KB_5_SIPr_TMSCHN2_0m_5
_cod_depositor_comments
;
The following automatic conversions were performed:

data item '_atom_sites_solution_primary' value 'Direct Method' was
changed to 'direct'.

Automatic conversion script
Id: cif_fix_values 8170 2020-07-09 18:12:32Z antanas 

 Adding full bibliography for 1572840--1572853.cif.
;
_cod_original_cell_volume 1541.0(13)
_cod_database_code 1572840
_shelx_shelxl_version_number 2018/3
_shelx_space_group_comment
;
The symmetry employed for this shelxl refinement is uniquely defined
by the following loop, which should always be used as a source of
symmetry information in preference to the above space-group names.
They are only intended as comments.
;
_shelx_estimated_absorpt_t_min 0.965
_shelx_estimated_absorpt_t_max 0.978

loop_
_space_group_symop_operation_xyz
'x, y, z'
'-x, -y, -z'

loop_
_atom_site_label
_atom_site_type_symbol
_atom_site_fract_x
_atom_site_fract_y
_atom_site_fract_z
_atom_site_U_iso_or_equiv
_atom_site_adp_type
_atom_site_occupancy
_atom_site_site_symmetry_order
_atom_site_calc_flag
_atom_site_refinement_flags_posn
_atom_site_refinement_flags_adp
_atom_site_refinement_flags_occupancy
_atom_site_disorder_assembly
_atom_site_disorder_group
Si1 Si 0.61228(12) 0.49524(9) 0.75117(5) 0.0233(2) Uani 1 1 d . . . . .
N1 N 0.4471(3) 0.1802(3) 0.69284(13) 0.0151(5) Uani 1 1 d . . . . .
N2 N 0.4885(3) 0.1485(3) 0.80853(13) 0.0163(6) Uani 1 1 d . . . . .
N3 N 0.3048(3) 0.4509(2) 0.74594(13) 0.0183(5) Uani 1 1 d . . . . .
N4 N 0.1630(3) 0.5086(3) 0.74289(16) 0.0275(6) Uani 1 1 d . . . . .
C1 C 0.5264(4) 0.2284(3) 0.74718(16) 0.0149(6) Uani 1 1 d . . . . .
H1 H 0.652247 0.197050 0.736722 0.018 Uiso 1 1 calc R U . . .
C2 C 0.3826(4) 0.0664(3) 0.71986(17) 0.0192(7) Uani 1 1 d . . . . .
H2A H 0.468457 -0.025180 0.712315 0.023 Uiso 1 1 calc R U . . .
H2B H 0.276990 0.069568 0.698124 0.023 Uiso 1 1 calc R U . . .
C3 C 0.3490(4) 0.0953(3) 0.79615(17) 0.0195(7) Uani 1 1 d . . . . .
H3A H 0.237099 0.165441 0.805571 0.023 Uiso 1 1 calc R U . . .
H3B H 0.354733 0.009539 0.824447 0.023 Uiso 1 1 calc R U . . .
C4 C 0.5248(4) 0.1709(3) 0.62357(16) 0.0172(6) Uani 1 1 d . . . . .
C5 C 0.6879(4) 0.0768(3) 0.60705(18) 0.0215(7) Uani 1 1 d . . . . .
C6 C 0.7533(5) 0.0726(4) 0.5386(2) 0.0320(9) Uani 1 1 d . . . . .
H6 H 0.862670 0.010325 0.527113 0.038 Uiso 1 1 calc R U . . .
C7 C 0.6623(5) 0.1572(4) 0.4872(2) 0.0399(10) Uani 1 1 d . . . . .
H7 H 0.709689 0.153381 0.440982 0.048 Uiso 1 1 calc R U . . .
C8 C 0.5019(5) 0.2477(4) 0.50319(19) 0.0338(9) Uani 1 1 d . . . . .
H8 H 0.439841 0.305335 0.467525 0.041 Uiso 1 1 calc R U . . .
C9 C 0.4301(4) 0.2556(3) 0.57084(17) 0.0220(7) Uani 1 1 d . . . . .
C10 C 0.7936(4) -0.0222(3) 0.66059(17) 0.0205(7) Uani 1 1 d . . . . .
H10 H 0.727074 -0.008485 0.706217 0.025 Uiso 1 1 calc R U . . .
C11 C 0.9624(4) 0.0077(4) 0.6685(2) 0.0310(8) Uani 1 1 d . . . . .
H11A H 1.027857 -0.002229 0.623827 0.046 Uiso 1 1 calc R U . . .
H11B H 1.028017 -0.058375 0.702732 0.046 Uiso 1 1 calc R U . . .
H11C H 0.938821 0.102554 0.683906 0.046 Uiso 1 1 calc R U . . .
C12 C 0.8305(5) -0.1737(4) 0.6417(2) 0.0328(9) Uani 1 1 d . . . . .
H12A H 0.903539 -0.191202 0.598945 0.049 Uiso 1 1 calc R U . . .
H12B H 0.723326 -0.191875 0.634763 0.049 Uiso 1 1 calc R U . . .
H12C H 0.888241 -0.235181 0.679227 0.049 Uiso 1 1 calc R U . . .
C13 C 0.2530(4) 0.3538(4) 0.58544(18) 0.0233(7) Uani 1 1 d . . . . .
H13 H 0.218656 0.340397 0.635263 0.028 Uiso 1 1 calc R U . . .
C14 C 0.2519(5) 0.5053(4) 0.5730(2) 0.0334(9) Uani 1 1 d . . . . .
H14A H 0.281751 0.521332 0.523991 0.050 Uiso 1 1 calc R U . . .
H14B H 0.335065 0.523412 0.601488 0.050 Uiso 1 1 calc R U . . .
H14C H 0.138294 0.567697 0.585414 0.050 Uiso 1 1 calc R U . . .
C15 C 0.1241(5) 0.3230(4) 0.5413(2) 0.0329(9) Uani 1 1 d . . . . .
H15A H 0.153889 0.337940 0.492203 0.049 Uiso 1 1 calc R U . . .
H15B H 0.010023 0.385149 0.553409 0.049 Uiso 1 1 calc R U . . .
H15C H 0.125721 0.226305 0.549956 0.049 Uiso 1 1 calc R U . . .
C16 C 0.5322(4) 0.1704(3) 0.87670(16) 0.0177(6) Uani 1 1 d . . . . .
C17 C 0.4200(4) 0.2653(3) 0.92163(17) 0.0216(7) Uani 1 1 d . . . . .
C18 C 0.4726(5) 0.2783(4) 0.98731(18) 0.0276(8) Uani 1 1 d . . . . .
H18 H 0.397180 0.341504 1.018259 0.033 Uiso 1 1 calc R U . . .
C19 C 0.6309(5) 0.2014(4) 1.00801(19) 0.0320(9) Uani 1 1 d . . . . .
H19 H 0.664266 0.212289 1.052631 0.038 Uiso 1 1 calc R U . . .
C20 C 0.7413(4) 0.1081(4) 0.96334(18) 0.0258(8) Uani 1 1 d . . . . .
H20 H 0.850433 0.055278 0.977721 0.031 Uiso 1 1 calc R U . . .
C21 C 0.6945(4) 0.0907(3) 0.89747(17) 0.0201(7) Uani 1 1 d . . . . .
C22 C 0.2403(4) 0.3514(4) 0.90399(17) 0.0252(8) Uani 1 1 d . . . . .
H22 H 0.227071 0.337874 0.854288 0.030 Uiso 1 1 calc R U . . .
C23 C 0.1092(5) 0.2992(5) 0.94780(19) 0.0382(10) Uani 1 1 d . . . . .
H23A H -0.005334 0.351072 0.933996 0.057 Uiso 1 1 calc R U . . .
H23B H 0.117998 0.313145 0.996806 0.057 Uiso 1 1 calc R U . . .
H23C H 0.131034 0.200106 0.940631 0.057 Uiso 1 1 calc R U . . .
C24 C 0.2094(6) 0.5070(4) 0.9129(2) 0.0378(10) Uani 1 1 d . . . . .
H24A H 0.296848 0.536937 0.885350 0.057 Uiso 1 1 calc R U . . .
H24B H 0.214678 0.523869 0.961816 0.057 Uiso 1 1 calc R U . . .
H24C H 0.096923 0.559669 0.897209 0.057 Uiso 1 1 calc R U . . .
C25 C 0.8153(4) -0.0178(3) 0.85065(17) 0.0201(7) Uani 1 1 d . . . . .
H25 H 0.809450 0.023897 0.802503 0.024 Uiso 1 1 calc R U . . .
C26 C 1.0024(4) -0.0600(4) 0.8691(2) 0.0303(8) Uani 1 1 d . . . . .
H26A H 1.074003 -0.118701 0.833104 0.046 Uiso 1 1 calc R U . . .
H26B H 1.015216 -0.111777 0.913676 0.046 Uiso 1 1 calc R U . . .
H26C H 1.037079 0.023521 0.872099 0.046 Uiso 1 1 calc R U . . .
C27 C 0.7582(5) -0.1474(4) 0.8498(2) 0.0292(8) Uani 1 1 d . . . . .
H27A H 0.642091 -0.121369 0.834326 0.044 Uiso 1 1 calc R U . . .
H27B H 0.760910 -0.190464 0.896468 0.044 Uiso 1 1 calc R U . . .
H27C H 0.834911 -0.213606 0.817978 0.044 Uiso 1 1 calc R U . . .
C28 C 0.4673(4) 0.3869(3) 0.75031(17) 0.0174(6) Uani 1 1 d . . . . .
C29 C 0.4758(5) 0.6806(3) 0.7517(2) 0.0405(10) Uani 1 1 d . . . . .
H29A H 0.548049 0.741389 0.750367 0.061 Uiso 1 1 calc R U . . .
H29B H 0.400565 0.696033 0.793849 0.061 Uiso 1 1 calc R U . . .
H29C H 0.407150 0.701729 0.711056 0.061 Uiso 1 1 calc R U . . .
C30 C 0.7400(6) 0.4475(5) 0.8291(2) 0.0477(12) Uani 1 1 d . . . . .
H30A H 0.804514 0.348448 0.828969 0.071 Uiso 1 1 calc R U . . .
H30B H 0.663755 0.466381 0.870948 0.071 Uiso 1 1 calc R U . . .
H30C H 0.818917 0.502513 0.828455 0.071 Uiso 1 1 calc R U . . .
C31 C 0.7581(6) 0.4623(4) 0.6718(2) 0.0393(10) Uani 1 1 d . . . . .
H31A H 0.691825 0.492895 0.630752 0.059 Uiso 1 1 calc R U . . .
H31B H 0.818979 0.362718 0.669723 0.059 Uiso 1 1 calc R U . . .
H31C H 0.840199 0.513988 0.673073 0.059 Uiso 1 1 calc R U . . .

loop_
_atom_site_aniso_label
_atom_site_aniso_U_11
_atom_site_aniso_U_22
_atom_site_aniso_U_33
_atom_site_aniso_U_23
_atom_site_aniso_U_13
_atom_site_aniso_U_12
Si1 0.0255(5) 0.0137(4) 0.0311(5) -0.0009(4) -0.0046(4) -0.0058(3)
N1 0.0166(13) 0.0120(12) 0.0161(13) -0.0026(10) 0.0001(10) -0.0032(10)
N2 0.0181(13) 0.0140(12) 0.0156(13) 0.0016(10) -0.0015(10) -0.0035(10)
N3 0.0247(14) 0.0105(11) 0.0174(13) -0.0012(10) -0.0010(11) -0.0018(10)
N4 0.0214(15) 0.0221(14) 0.0314(17) -0.0024(12) -0.0045(12) 0.0055(11)
C1 0.0123(13) 0.0135(13) 0.0170(15) -0.0018(11) -0.0008(12) -0.0010(11)
C2 0.0170(15) 0.0165(14) 0.0240(17) -0.0013(13) -0.0008(13) -0.0052(12)
C3 0.0152(15) 0.0197(16) 0.0233(17) 0.0015(13) -0.0010(12) -0.0052(12)
C4 0.0179(16) 0.0123(14) 0.0196(16) -0.0029(12) 0.0000(12) -0.0018(12)
C5 0.0228(17) 0.0130(15) 0.0245(17) -0.0013(13) -0.0005(14) 0.0005(13)
C6 0.0236(19) 0.032(2) 0.030(2) -0.0031(16) 0.0061(15) 0.0054(15)
C7 0.040(2) 0.045(2) 0.0211(19) 0.0000(17) 0.0100(16) 0.0047(18)
C8 0.038(2) 0.030(2) 0.0215(18) 0.0036(15) 0.0020(16) 0.0050(17)
C9 0.0227(18) 0.0181(16) 0.0218(17) -0.0037(13) 0.0007(13) -0.0013(14)
C10 0.0167(16) 0.0167(16) 0.0227(17) -0.0048(13) 0.0002(13) 0.0033(13)
C11 0.0210(19) 0.034(2) 0.033(2) -0.0045(16) 0.0018(15) -0.0025(16)
C12 0.038(2) 0.0171(17) 0.035(2) -0.0053(15) -0.0061(17) 0.0042(16)
C13 0.0219(17) 0.0226(17) 0.0192(16) 0.0006(13) -0.0037(13) 0.0027(14)
C14 0.038(2) 0.0232(19) 0.030(2) 0.0019(15) -0.0064(16) 0.0037(16)
C15 0.029(2) 0.034(2) 0.030(2) -0.0041(16) -0.0072(16) -0.0007(16)
C16 0.0185(16) 0.0142(15) 0.0185(16) 0.0012(12) -0.0022(13) -0.0024(12)
C17 0.0222(18) 0.0212(17) 0.0179(16) 0.0009(13) 0.0004(13) -0.0024(14)
C18 0.0275(19) 0.0302(19) 0.0203(18) -0.0070(14) 0.0019(14) -0.0017(15)
C19 0.031(2) 0.042(2) 0.0216(18) -0.0072(16) -0.0080(15) -0.0065(17)
C20 0.0196(17) 0.0288(18) 0.0266(19) 0.0024(14) -0.0077(14) -0.0030(14)
C21 0.0230(17) 0.0162(16) 0.0212(17) 0.0013(12) -0.0016(13) -0.0064(13)
C22 0.0222(18) 0.0298(19) 0.0161(16) -0.0035(14) -0.0008(13) 0.0032(15)
C23 0.024(2) 0.063(3) 0.0203(19) 0.0012(18) 0.0010(15) -0.0030(19)
C24 0.044(2) 0.026(2) 0.030(2) -0.0106(16) -0.0016(17) 0.0110(17)
C25 0.0194(17) 0.0152(15) 0.0217(17) 0.0000(12) -0.0061(13) 0.0017(13)
C26 0.0204(18) 0.035(2) 0.0300(19) -0.0058(16) -0.0025(15) 0.0007(15)
C27 0.032(2) 0.0150(16) 0.037(2) -0.0009(14) -0.0083(16) -0.0005(14)
C28 0.0160(14) 0.0110(13) 0.0223(16) -0.0030(12) -0.0033(13) 0.0011(11)
C29 0.047(2) 0.0121(15) 0.060(3) -0.0038(17) -0.003(2) -0.0048(15)
C30 0.055(3) 0.051(3) 0.050(3) 0.010(2) -0.027(2) -0.031(2)
C31 0.039(2) 0.027(2) 0.053(3) -0.0050(18) 0.0125(19) -0.0152(18)

loop_
_atom_type_symbol
_atom_type_description
_atom_type_scat_dispersion_real
_atom_type_scat_dispersion_imag
_atom_type_scat_source
C C 0.0033 0.0016 'International Tables Vol C Tables 4.2.6.8 and 6.1.1.4'
H H 0.0000 0.0000 'International Tables Vol C Tables 4.2.6.8 and 6.1.1.4'
N N 0.0061 0.0033 'International Tables Vol C Tables 4.2.6.8 and 6.1.1.4'
Si Si 0.0817 0.0704 'International Tables Vol C Tables 4.2.6.8 and 6.1.1.4'

loop_
_geom_angle_atom_site_label_1
_geom_angle_atom_site_label_2
_geom_angle_atom_site_label_3
_geom_angle
_geom_angle_site_symmetry_1
_geom_angle_site_symmetry_3
_geom_angle_publ_flag
C28 Si1 C30 109.84(18) . . ?
C28 Si1 C31 108.63(17) . . ?
C30 Si1 C31 109.3(2) . . ?
C28 Si1 C29 107.01(16) . . ?
C30 Si1 C29 111.3(2) . . ?
C31 Si1 C29 110.7(2) . . ?
C4 N1 C1 119.0(3) . . ?
C4 N1 C2 117.8(2) . . ?
C1 N1 C2 110.4(2) . . ?
C16 N2 C3 123.4(3) . . ?
C16 N2 C1 122.0(3) . . ?
C3 N2 C1 110.0(2) . . ?
N4 N3 C28 178.8(3) . . ?
N1 C1 N2 102.4(2) . . ?
N1 C1 C28 112.1(2) . . ?
N2 C1 C28 117.6(3) . . ?
N1 C1 H1 108.1 . . ?
N2 C1 H1 108.1 . . ?
C28 C1 H1 108.1 . . ?
N1 C2 C3 102.4(2) . . ?
N1 C2 H2A 111.3 . . ?
C3 C2 H2A 111.3 . . ?
N1 C2 H2B 111.3 . . ?
C3 C2 H2B 111.3 . . ?
H2A C2 H2B 109.2 . . ?
N2 C3 C2 101.0(3) . . ?
N2 C3 H3A 111.6 . . ?
C2 C3 H3A 111.6 . . ?
N2 C3 H3B 111.6 . . ?
C2 C3 H3B 111.6 . . ?
H3A C3 H3B 109.4 . . ?
C9 C4 C5 120.0(3) . . ?
C9 C4 N1 117.7(3) . . ?
C5 C4 N1 122.2(3) . . ?
C6 C5 C4 118.7(3) . . ?
C6 C5 C10 118.4(3) . . ?
C4 C5 C10 122.9(3) . . ?
C7 C6 C5 121.3(3) . . ?
C7 C6 H6 119.3 . . ?
C5 C6 H6 119.3 . . ?
C6 C7 C8 120.0(4) . . ?
C6 C7 H7 120.0 . . ?
C8 C7 H7 120.0 . . ?
C7 C8 C9 121.0(3) . . ?
C7 C8 H8 119.5 . . ?
C9 C8 H8 119.5 . . ?
C8 C9 C4 118.9(3) . . ?
C8 C9 C13 119.1(3) . . ?
C4 C9 C13 122.0(3) . . ?
C5 C10 C12 111.2(3) . . ?
C5 C10 C11 111.4(3) . . ?
C12 C10 C11 109.4(3) . . ?
C5 C10 H10 108.2 . . ?
C12 C10 H10 108.2 . . ?
C11 C10 H10 108.2 . . ?
C10 C11 H11A 109.5 . . ?
C10 C11 H11B 109.5 . . ?
H11A C11 H11B 109.5 . . ?
C10 C11 H11C 109.5 . . ?
H11A C11 H11C 109.5 . . ?
H11B C11 H11C 109.5 . . ?
C10 C12 H12A 109.5 . . ?
C10 C12 H12B 109.5 . . ?
H12A C12 H12B 109.5 . . ?
C10 C12 H12C 109.5 . . ?
H12A C12 H12C 109.5 . . ?
H12B C12 H12C 109.5 . . ?
C9 C13 C15 111.3(3) . . ?
C9 C13 C14 110.4(3) . . ?
C15 C13 C14 110.4(3) . . ?
C9 C13 H13 108.2 . . ?
C15 C13 H13 108.2 . . ?
C14 C13 H13 108.2 . . ?
C13 C14 H14A 109.5 . . ?
C13 C14 H14B 109.5 . . ?
H14A C14 H14B 109.5 . . ?
C13 C14 H14C 109.5 . . ?
H14A C14 H14C 109.5 . . ?
H14B C14 H14C 109.5 . . ?
C13 C15 H15A 109.5 . . ?
C13 C15 H15B 109.5 . . ?
H15A C15 H15B 109.5 . . ?
C13 C15 H15C 109.5 . . ?
H15A C15 H15C 109.5 . . ?
H15B C15 H15C 109.5 . . ?
C17 C16 C21 120.4(3) . . ?
C17 C16 N2 122.6(3) . . ?
C21 C16 N2 117.1(3) . . ?
C18 C17 C16 118.6(3) . . ?
C18 C17 C22 117.9(3) . . ?
C16 C17 C22 123.5(3) . . ?
C19 C18 C17 121.5(3) . . ?
C19 C18 H18 119.2 . . ?
C17 C18 H18 119.2 . . ?
C18 C19 C20 119.6(3) . . ?
C18 C19 H19 120.2 . . ?
C20 C19 H19 120.2 . . ?
C19 C20 C21 121.1(3) . . ?
C19 C20 H20 119.5 . . ?
C21 C20 H20 119.5 . . ?
C20 C21 C16 118.8(3) . . ?
C20 C21 C25 119.9(3) . . ?
C16 C21 C25 121.2(3) . . ?
C17 C22 C23 110.1(3) . . ?
C17 C22 C24 111.7(3) . . ?
C23 C22 C24 111.3(3) . . ?
C17 C22 H22 107.9 . . ?
C23 C22 H22 107.9 . . ?
C24 C22 H22 107.9 . . ?
C22 C23 H23A 109.5 . . ?
C22 C23 H23B 109.5 . . ?
H23A C23 H23B 109.5 . . ?
C22 C23 H23C 109.5 . . ?
H23A C23 H23C 109.5 . . ?
H23B C23 H23C 109.5 . . ?
C22 C24 H24A 109.5 . . ?
C22 C24 H24B 109.5 . . ?
H24A C24 H24B 109.5 . . ?
C22 C24 H24C 109.5 . . ?
H24A C24 H24C 109.5 . . ?
H24B C24 H24C 109.5 . . ?
C27 C25 C21 111.1(3) . . ?
C27 C25 C26 109.5(3) . . ?
C21 C25 C26 114.1(3) . . ?
C27 C25 H25 107.3 . . ?
C21 C25 H25 107.3 . . ?
C26 C25 H25 107.3 . . ?
C25 C26 H26A 109.5 . . ?
C25 C26 H26B 109.5 . . ?
H26A C26 H26B 109.5 . . ?
C25 C26 H26C 109.5 . . ?
H26A C26 H26C 109.5 . . ?
H26B C26 H26C 109.5 . . ?
C25 C27 H27A 109.5 . . ?
C25 C27 H27B 109.5 . . ?
H27A C27 H27B 109.5 . . ?
C25 C27 H27C 109.5 . . ?
H27A C27 H27C 109.5 . . ?
H27B C27 H27C 109.5 . . ?
N3 C28 C1 117.4(3) . . ?
N3 C28 Si1 117.8(2) . . ?
C1 C28 Si1 124.5(2) . . ?
Si1 C29 H29A 109.5 . . ?
Si1 C29 H29B 109.5 . . ?
H29A C29 H29B 109.5 . . ?
Si1 C29 H29C 109.5 . . ?
H29A C29 H29C 109.5 . . ?
H29B C29 H29C 109.5 . . ?
Si1 C30 H30A 109.5 . . ?
Si1 C30 H30B 109.5 . . ?
H30A C30 H30B 109.5 . . ?
Si1 C30 H30C 109.5 . . ?
H30A C30 H30C 109.5 . . ?
H30B C30 H30C 109.5 . . ?
Si1 C31 H31A 109.5 . . ?
Si1 C31 H31B 109.5 . . ?
H31A C31 H31B 109.5 . . ?
Si1 C31 H31C 109.5 . . ?
H31A C31 H31C 109.5 . . ?
H31B C31 H31C 109.5 . . ?

loop_
_geom_bond_atom_site_label_1
_geom_bond_atom_site_label_2
_geom_bond_distance
_geom_bond_site_symmetry_2
_geom_bond_publ_flag
Si1 C28 1.861(3) . ?
Si1 C30 1.864(4) . ?
Si1 C31 1.864(4) . ?
Si1 C29 1.869(4) . ?
N1 C4 1.441(4) . ?
N1 C1 1.463(4) . ?
N1 C2 1.468(4) . ?
N2 C16 1.443(4) . ?
N2 C3 1.457(4) . ?
N2 C1 1.468(4) . ?
N3 N4 1.143(4) . ?
N3 C28 1.307(4) . ?
C1 C28 1.530(4) . ?
C1 H1 1.0000 . ?
C2 C3 1.513(5) . ?
C2 H2A 0.9900 . ?
C2 H2B 0.9900 . ?
C3 H3A 0.9900 . ?
C3 H3B 0.9900 . ?
C4 C9 1.413(5) . ?
C4 C5 1.418(4) . ?
C5 C6 1.393(5) . ?
C5 C10 1.523(5) . ?
C6 C7 1.381(5) . ?
C6 H6 0.9500 . ?
C7 C8 1.386(5) . ?
C7 H7 0.9500 . ?
C8 C9 1.396(5) . ?
C8 H8 0.9500 . ?
C9 C13 1.513(5) . ?
C10 C12 1.531(5) . ?
C10 C11 1.538(5) . ?
C10 H10 1.0000 . ?
C11 H11A 0.9800 . ?
C11 H11B 0.9800 . ?
C11 H11C 0.9800 . ?
C12 H12A 0.9800 . ?
C12 H12B 0.9800 . ?
C12 H12C 0.9800 . ?
C13 C15 1.531(5) . ?
C13 C14 1.536(5) . ?
C13 H13 1.0000 . ?
C14 H14A 0.9800 . ?
C14 H14B 0.9800 . ?
C14 H14C 0.9800 . ?
C15 H15A 0.9800 . ?
C15 H15B 0.9800 . ?
C15 H15C 0.9800 . ?
C16 C17 1.404(5) . ?
C16 C21 1.411(5) . ?
C17 C18 1.402(5) . ?
C17 C22 1.527(5) . ?
C18 C19 1.377(5) . ?
C18 H18 0.9500 . ?
C19 C20 1.387(5) . ?
C19 H19 0.9500 . ?
C20 C21 1.398(5) . ?
C20 H20 0.9500 . ?
C21 C25 1.528(5) . ?
C22 C23 1.531(6) . ?
C22 C24 1.534(5) . ?
C22 H22 1.0000 . ?
C23 H23A 0.9800 . ?
C23 H23B 0.9800 . ?
C23 H23C 0.9800 . ?
C24 H24A 0.9800 . ?
C24 H24B 0.9800 . ?
C24 H24C 0.9800 . ?
C25 C27 1.528(5) . ?
C25 C26 1.538(5) . ?
C25 H25 1.0000 . ?
C26 H26A 0.9800 . ?
C26 H26B 0.9800 . ?
C26 H26C 0.9800 . ?
C27 H27A 0.9800 . ?
C27 H27B 0.9800 . ?
C27 H27C 0.9800 . ?
C29 H29A 0.9800 . ?
C29 H29B 0.9800 . ?
C29 H29C 0.9800 . ?
C30 H30A 0.9800 . ?
C30 H30B 0.9800 . ?
C30 H30C 0.9800 . ?
C31 H31A 0.9800 . ?
C31 H31B 0.9800 . ?
C31 H31C 0.9800 . ?

loop_
_geom_torsion_atom_site_label_1
_geom_torsion_atom_site_label_2
_geom_torsion_atom_site_label_3
_geom_torsion_atom_site_label_4
_geom_torsion
_geom_torsion_site_symmetry_1
_geom_torsion_site_symmetry_2
_geom_torsion_site_symmetry_3
_geom_torsion_site_symmetry_4
_geom_torsion_publ_flag
C4 N1 C1 N2 -146.6(2) . . . . ?
C2 N1 C1 N2 -6.0(3) . . . . ?
C4 N1 C1 C28 86.4(3) . . . . ?
C2 N1 C1 C28 -132.9(3) . . . . ?
C16 N2 C1 N1 -175.2(2) . . . . ?
C3 N2 C1 N1 -18.6(3) . . . . ?
C16 N2 C1 C28 -51.8(4) . . . . ?
C3 N2 C1 C28 104.8(3) . . . . ?
C4 N1 C2 C3 167.8(3) . . . . ?
C1 N1 C2 C3 26.7(3) . . . . ?
C16 N2 C3 C2 -169.2(3) . . . . ?
C1 N2 C3 C2 34.6(3) . . . . ?
N1 C2 C3 N2 -35.8(3) . . . . ?
C1 N1 C4 C9 -117.5(3) . . . . ?
C2 N1 C4 C9 104.7(3) . . . . ?
C1 N1 C4 C5 64.9(4) . . . . ?
C2 N1 C4 C5 -72.9(4) . . . . ?
C9 C4 C5 C6 1.6(5) . . . . ?
N1 C4 C5 C6 179.1(3) . . . . ?
C9 C4 C5 C10 -177.1(3) . . . . ?
N1 C4 C5 C10 0.3(5) . . . . ?
C4 C5 C6 C7 -0.4(6) . . . . ?
C10 C5 C6 C7 178.5(4) . . . . ?
C5 C6 C7 C8 -0.6(7) . . . . ?
C6 C7 C8 C9 0.3(7) . . . . ?
C7 C8 C9 C4 1.0(6) . . . . ?
C7 C8 C9 C13 -178.7(4) . . . . ?
C5 C4 C9 C8 -1.9(5) . . . . ?
N1 C4 C9 C8 -179.5(3) . . . . ?
C5 C4 C9 C13 177.8(3) . . . . ?
N1 C4 C9 C13 0.2(5) . . . . ?
C6 C5 C10 C12 -59.1(4) . . . . ?
C4 C5 C10 C12 119.7(4) . . . . ?
C6 C5 C10 C11 63.2(4) . . . . ?
C4 C5 C10 C11 -118.0(4) . . . . ?
C8 C9 C13 C15 56.8(5) . . . . ?
C4 C9 C13 C15 -122.9(4) . . . . ?
C8 C9 C13 C14 -66.2(4) . . . . ?
C4 C9 C13 C14 114.1(4) . . . . ?
C3 N2 C16 C17 -62.4(4) . . . . ?
C1 N2 C16 C17 91.0(4) . . . . ?
C3 N2 C16 C21 117.0(3) . . . . ?
C1 N2 C16 C21 -89.6(4) . . . . ?
C21 C16 C17 C18 -0.3(5) . . . . ?
N2 C16 C17 C18 179.1(3) . . . . ?
C21 C16 C17 C22 -177.7(3) . . . . ?
N2 C16 C17 C22 1.7(5) . . . . ?
C16 C17 C18 C19 0.6(6) . . . . ?
C22 C17 C18 C19 178.2(4) . . . . ?
C17 C18 C19 C20 -0.5(6) . . . . ?
C18 C19 C20 C21 0.0(6) . . . . ?
C19 C20 C21 C16 0.3(5) . . . . ?
C19 C20 C21 C25 -177.1(4) . . . . ?
C17 C16 C21 C20 -0.1(5) . . . . ?
N2 C16 C21 C20 -179.6(3) . . . . ?
C17 C16 C21 C25 177.2(3) . . . . ?
N2 C16 C21 C25 -2.3(5) . . . . ?
C18 C17 C22 C23 -68.2(4) . . . . ?
C16 C17 C22 C23 109.2(4) . . . . ?
C18 C17 C22 C24 55.9(4) . . . . ?
C16 C17 C22 C24 -126.6(4) . . . . ?
C20 C21 C25 C27 102.7(4) . . . . ?
C16 C21 C25 C27 -74.6(4) . . . . ?
C20 C21 C25 C26 -21.7(5) . . . . ?
C16 C21 C25 C26 161.0(3) . . . . ?
N1 C1 C28 N3 44.0(4) . . . . ?
N2 C1 C28 N3 -74.2(4) . . . . ?
N1 C1 C28 Si1 -129.7(2) . . . . ?
N2 C1 C28 Si1 112.1(3) . . . . ?
C30 Si1 C28 N3 125.0(3) . . . . ?
C31 Si1 C28 N3 -115.4(3) . . . . ?
C29 Si1 C28 N3 4.1(3) . . . . ?
C30 Si1 C28 C1 -61.3(3) . . . . ?
C31 Si1 C28 C1 58.2(3) . . . . ?
C29 Si1 C28 C1 177.8(3) . . . . ?
